data_7116400
loop_
_publ_author_name
'Dong-Hong Ren'
'Dan Qiu'
'Chun-Yan Pang'
'Zaijun Li'
'Zhi-Guo Gu'

_publ_section_title
;
 Chiral tetrahedral iron(II) cages: diastereoselective subcomponent
 self-assembly, structure interconversion and spin-crossover properties
;
_journal_name_full Chem.Commun.
_journal_page_first 788
_journal_paper_doi 10.1039/C4cc08041F
_journal_volume 51
_journal_year 2015
_chemical_absolute_configuration rmad
_chemical_formula_moiety 'C168 H192 Fe4 N36, 8(Cl O4)'
_chemical_formula_sum 'C168 H192 Cl8 Fe4 N36 O32'
_chemical_formula_weight 3734.58
_chemical_name_systematic
; 
 ? 
;
_space_group_IT_number 146
_symmetry_cell_setting trigonal
_symmetry_space_group_name_Hall 'R 3'
_symmetry_space_group_name_H-M 'R 3 :H'
_atom_sites_solution_hydrogens geom
_atom_sites_solution_primary direct
_atom_sites_solution_secondary difmap
_audit_creation_method SHELXL-97
_cell_angle_alpha 90.00
_cell_angle_beta 90.00
_cell_angle_gamma 120.00
_cell_formula_units_Z 3
_cell_length_a 30.825(8)
_cell_length_b 30.825(8)
_cell_length_c 22.939(11)
_cell_measurement_reflns_used 2425
_cell_measurement_temperature 123(2)
_cell_measurement_theta_max 24.50
_cell_measurement_theta_min 3.18
_cell_volume 18876(11)
_computing_structure_refinement 'SHELXL-97 (Sheldrick, 2008)'
_computing_structure_solution 'SHELXS-97 (Sheldrick, 2008)'
_diffrn_ambient_temperature 123(2)
_diffrn_measured_fraction_theta_full 0.776
_diffrn_measured_fraction_theta_max 0.776
_diffrn_radiation_monochromator graphite
_diffrn_radiation_source 'fine-focus sealed tube'
_diffrn_radiation_type MoK\a
_diffrn_radiation_wavelength 0.71073
_diffrn_reflns_av_R_equivalents 0.0795
_diffrn_reflns_av_sigmaI/netI 0.1354
_diffrn_reflns_limit_h_max 36
_diffrn_reflns_limit_h_min -29
_diffrn_reflns_limit_k_max 31
_diffrn_reflns_limit_k_min -36
_diffrn_reflns_limit_l_max 9
_diffrn_reflns_limit_l_min -25
_diffrn_reflns_number 7838
_diffrn_reflns_theta_full 25.05
_diffrn_reflns_theta_max 25.05
_diffrn_reflns_theta_min 3.18
_exptl_absorpt_coefficient_mu 0.368
_exptl_absorpt_correction_T_max 0.9071
_exptl_absorpt_correction_T_min 0.8912
_exptl_absorpt_correction_type multi-scan
_exptl_absorpt_process_details 'SADABS (Bruker, 2000)'
_exptl_crystal_colour purple
_exptl_crystal_density_diffrn 0.986
_exptl_crystal_density_method 'not measured'
_exptl_crystal_description block
_exptl_crystal_F_000 5844
_exptl_crystal_size_max 0.32
_exptl_crystal_size_mid 0.29
_exptl_crystal_size_min 0.27
_platon_squeeze_details
;
;
_refine_diff_density_max 0.554
_refine_diff_density_min -0.734
_refine_diff_density_rms 0.113
_refine_ls_abs_structure_details 'Flack H D (1983), Acta Cryst. A39, 876-881'
_refine_ls_abs_structure_Flack 0.12(6)
_refine_ls_extinction_method none
_refine_ls_goodness_of_fit_ref 1.287
_refine_ls_hydrogen_treatment constr
_refine_ls_matrix_type full
_refine_ls_number_parameters 700
_refine_ls_number_reflns 7330
_refine_ls_number_restraints 784
_refine_ls_restrained_S_all 1.292
_refine_ls_R_factor_all 0.1690
_refine_ls_R_factor_gt 0.1395
_refine_ls_shift/su_max 0.003
_refine_ls_shift/su_mean 0.000
_refine_ls_structure_factor_coef Fsqd
_refine_ls_weighting_details 'calc w=1/[\s^2^(Fo^2^)+(0.2000P)^2^+0.0000P] where P=(Fo^2^+2Fc^2^)/3'
_refine_ls_weighting_scheme calc
_refine_ls_wR_factor_gt 0.3552
_refine_ls_wR_factor_ref 0.3745
_reflns_number_gt 4998
_reflns_number_total 7330
_reflns_threshold_expression >2sigma(I)
_cod_data_source_file c4cc08041f2.cif
_cod_data_source_block 1S
_cod_original_cell_volume 18877(12)
_cod_original_sg_symbol_Hall R3
_cod_original_sg_symbol_H-M R3
_cod_database_code 7116400

loop_
_symmetry_equiv_pos_as_xyz
'x, y, z'
'-y, x-y, z'
'-x+y, -x, z'
'x+2/3, y+1/3, z+1/3'
'-y+2/3, x-y+1/3, z+1/3'
'-x+y+2/3, -x+1/3, z+1/3'
'x+1/3, y+2/3, z+2/3'
'-y+1/3, x-y+2/3, z+2/3'
'-x+y+1/3, -x+2/3, z+2/3'

loop_
_atom_site_label
_atom_site_type_symbol
_atom_site_fract_x
_atom_site_fract_y
_atom_site_fract_z
_atom_site_U_iso_or_equiv
_atom_site_adp_type
_atom_site_occupancy
_atom_site_symmetry_multiplicity
_atom_site_calc_flag
_atom_site_refinement_flags
_atom_site_disorder_assembly
_atom_site_disorder_group
C1 C 0.6171(6) 0.5109(7) -0.0659(11) 0.061(4) Uani 1 1 d DU . .
H1A H 0.6303 0.5379 -0.0364 0.073 Uiso 1 1 calc R . .
H1B H 0.5929 0.5148 -0.0905 0.073 Uiso 1 1 calc R . .
C2 C 0.6600(6) 0.5169(6) -0.1038(9) 0.055(4) Uani 1 1 d DU . .
H2A H 0.6833 0.5116 -0.0793 0.066 Uiso 1 1 calc R . .
H2B H 0.6784 0.5518 -0.1182 0.066 Uiso 1 1 calc R . .
C3 C 0.6446(6) 0.4807(7) -0.1576(10) 0.064(4) Uani 1 1 d DU . .
H3A H 0.6249 0.4456 -0.1439 0.077 Uiso 1 1 calc R . .
H3B H 0.6229 0.4872 -0.1838 0.077 Uiso 1 1 calc R . .
C4 C 0.6902(5) 0.4875(6) -0.1916(10) 0.053(4) Uani 1 1 d DU . .
H4A H 0.6788 0.4665 -0.2272 0.063 Uiso 1 1 calc R . .
H4B H 0.7106 0.5229 -0.2038 0.063 Uiso 1 1 calc R . .
N1 N 0.5899(4) 0.4612(4) -0.0352(7) 0.046(3) Uani 1 1 d DU . .
C5 C 0.5496(4) 0.4184(4) -0.0580(7) 0.030(3) Uani 1 1 d DU . .
N2 N 0.5364(4) 0.3789(4) -0.0252(6) 0.035(3) Uani 1 1 d DU . .
C6 C 0.5740(5) 0.3936(5) 0.0169(8) 0.051(4) Uani 1 1 d DU . .
H6 H 0.5765 0.3731 0.0461 0.061 Uiso 1 1 calc R . .
C7 C 0.6065(6) 0.4433(5) 0.0074(9) 0.055(4) Uani 1 1 d DU . .
H7 H 0.6369 0.4627 0.0283 0.066 Uiso 1 1 calc R . .
C8 C 0.5201(5) 0.4127(5) -0.1089(9) 0.035(4) Uani 1 1 d . . .
H8 H 0.5257 0.4397 -0.1337 0.042 Uiso 1 1 calc R . .
C9 C 0.4504(6) 0.3486(6) -0.1679(8) 0.042(3) Uani 1 1 d DU . .
H9 H 0.4170 0.3208 -0.1550 0.050 Uiso 1 1 calc R . .
C10 C 0.4720(4) 0.3282(6) -0.2124(8) 0.047(3) Uani 1 1 d DU . .
C11 C 0.5239(5) 0.3509(5) -0.2202(8) 0.044(3) Uani 1 1 d DU . .
H11 H 0.5467 0.3776 -0.1959 0.053 Uiso 1 1 calc R . .
C12 C 0.5413(6) 0.3316(7) -0.2673(9) 0.064(4) Uani 1 1 d DU . .
H12 H 0.5755 0.3486 -0.2788 0.077 Uiso 1 1 calc R . .
C13 C 0.5064(5) 0.2875(7) -0.2951(10) 0.061(4) Uani 1 1 d DU . .
H13 H 0.5180 0.2697 -0.3181 0.074 Uiso 1 1 calc R . .
C14 C 0.4551(6) 0.2689(8) -0.2902(10) 0.076(5) Uani 1 1 d DU . .
H14 H 0.4324 0.2429 -0.3153 0.091 Uiso 1 1 calc R . .
C15 C 0.4369(6) 0.2896(6) -0.2465(9) 0.057(4) Uani 1 1 d DU . .
H15 H 0.4021 0.2771 -0.2413 0.069 Uiso 1 1 calc R . .
C16 C 0.4436(7) 0.3908(6) -0.1944(10) 0.052(4) Uani 1 1 d DU . .
H16A H 0.4293 0.4031 -0.1650 0.077 Uiso 1 1 calc R . .
H16B H 0.4210 0.3778 -0.2280 0.077 Uiso 1 1 calc R . .
H16C H 0.4762 0.4183 -0.2070 0.077 Uiso 1 1 calc R . .
N5 N 0.7779(4) 0.4783(4) -0.0934(7) 0.038(3) Uani 1 1 d DU . .
C17 C 0.7659(5) 0.5049(5) -0.1283(8) 0.041(3) Uani 1 1 d DU . .
N4 N 0.7209(4) 0.4737(4) -0.1570(7) 0.051(3) Uani 1 1 d DU . .
C19 C 0.7080(5) 0.4264(5) -0.1406(9) 0.050(4) Uani 1 1 d DU . .
H19 H 0.6777 0.3969 -0.1506 0.060 Uiso 1 1 calc R . .
C18 C 0.7456(5) 0.4279(4) -0.1073(8) 0.038(3) Uani 1 1 d DU . .
H18 H 0.7492 0.4002 -0.0959 0.046 Uiso 1 1 calc R . .
C20 C 0.7919(6) 0.5570(7) -0.1248(11) 0.052(5) Uani 1 1 d . . .
H20 H 0.7826 0.5780 -0.1450 0.062 Uiso 1 1 calc R . .
C21 C 0.8642(7) 0.6303(6) -0.0807(7) 0.066(5) Uani 1 1 d DU . .
H21 H 0.8997 0.6378 -0.0803 0.079 Uiso 1 1 calc R . .
C22 C 0.8524(5) 0.6433(6) -0.0231(8) 0.065(4) Uani 1 1 d DU . .
C23 C 0.8921(6) 0.6808(7) 0.0098(9) 0.073(4) Uani 1 1 d DU . .
H23 H 0.9257 0.6970 -0.0038 0.087 Uiso 1 1 calc R . .
C24 C 0.8790(7) 0.6933(7) 0.0657(9) 0.078(5) Uani 1 1 d DU . .
H24 H 0.9045 0.7183 0.0894 0.094 Uiso 1 1 calc R . .
C25 C 0.8295(7) 0.6690(7) 0.0848(10) 0.080(5) Uani 1 1 d DU . .
H25 H 0.8226 0.6717 0.1246 0.097 Uiso 1 1 calc R . .
C26 C 0.7899(7) 0.6407(8) 0.0469(10) 0.087(5) Uani 1 1 d DU . .
H26 H 0.7568 0.6340 0.0544 0.104 Uiso 1 1 calc R . .
C27 C 0.8028(6) 0.6218(7) -0.0059(9) 0.077(5) Uani 1 1 d DU . .
H27 H 0.7772 0.5952 -0.0278 0.093 Uiso 1 1 calc R . .
C28 C 0.8578(7) 0.6588(7) -0.1298(11) 0.066(6) Uani 1 1 d DU . .
H28A H 0.8664 0.6489 -0.1668 0.098 Uiso 1 1 calc R . .
H28B H 0.8800 0.6948 -0.1236 0.098 Uiso 1 1 calc R . .
H28C H 0.8230 0.6512 -0.1312 0.098 Uiso 1 1 calc R . .
C29 C 0.4418(7) 0.2554(7) 0.1606(13) 0.059(6) Uani 1 1 d . . .
H29A H 0.4329 0.2218 0.1757 0.071 Uiso 1 1 calc R . .
H29B H 0.4102 0.2561 0.1560 0.071 Uiso 1 1 calc R . .
C30 C 0.4740(6) 0.2948(6) 0.2076(10) 0.048(5) Uani 1 1 d . . .
H30A H 0.4539 0.2878 0.2436 0.058 Uiso 1 1 calc R . .
H30B H 0.5033 0.2910 0.2169 0.058 Uiso 1 1 calc R . .
C31 C 0.4925(6) 0.3490(6) 0.1886(11) 0.050(5) Uani 1 1 d . . .
H31A H 0.5079 0.3546 0.1495 0.059 Uiso 1 1 calc R . .
H31B H 0.4638 0.3547 0.1861 0.059 Uiso 1 1 calc R . .
C32 C 0.5298(8) 0.3850(7) 0.2306(14) 0.069(7) Uani 1 1 d . . .
H32A H 0.5179 0.3750 0.2711 0.083 Uiso 1 1 calc R . .
H32B H 0.5354 0.4191 0.2237 0.083 Uiso 1 1 calc R . .
C33 C 0.4539(5) 0.2826(5) 0.0604(7) 0.036(3) Uani 1 1 d DU . .
C34 C 0.5086(6) 0.2595(6) 0.0318(7) 0.046(3) Uani 1 1 d DU . .
H34 H 0.5327 0.2559 0.0097 0.055 Uiso 1 1 calc R . .
C35 C 0.4914(6) 0.2429(6) 0.0869(8) 0.051(4) Uani 1 1 d DU . .
H35 H 0.4993 0.2214 0.1085 0.061 Uiso 1 1 calc R . .
C36 C 0.4270(5) 0.3089(5) 0.0491(8) 0.034(4) Uani 1 1 d . . .
H36 H 0.4055 0.3105 0.0776 0.041 Uiso 1 1 calc R . .
C37 C 0.4127(5) 0.3637(5) -0.0115(9) 0.036(4) Uani 1 1 d . . .
H37 H 0.4042 0.3602 -0.0539 0.044 Uiso 1 1 calc R . .
C38 C 0.4517(5) 0.4184(5) 0.0000(9) 0.035(4) Uani 1 1 d . . .
C39 C 0.4831(5) 0.4329(5) 0.0465(9) 0.037(4) Uani 1 1 d . . .
H39 H 0.4794 0.4087 0.0748 0.044 Uiso 1 1 calc R . .
C40 C 0.5225(7) 0.4849(6) 0.0537(10) 0.049(5) Uani 1 1 d . . .
H40 H 0.5452 0.4953 0.0856 0.058 Uiso 1 1 calc R . .
C41 C 0.5250(6) 0.5179(6) 0.0125(11) 0.049(5) Uani 1 1 d . . .
H41 H 0.5502 0.5520 0.0168 0.059 Uiso 1 1 calc R . .
C42 C 0.4954(7) 0.5061(6) -0.0325(10) 0.049(5) Uani 1 1 d . . .
H42 H 0.4993 0.5304 -0.0606 0.058 Uiso 1 1 calc R . .
C43 C 0.4557(6) 0.4532(5) -0.0379(10) 0.041(5) Uani 1 1 d . . .
H43 H 0.4324 0.4437 -0.0691 0.049 Uiso 1 1 calc R . .
C44 C 0.3617(6) 0.3486(5) 0.0251(9) 0.040(4) Uani 1 1 d . . .
H44A H 0.3368 0.3135 0.0174 0.061 Uiso 1 1 calc R . .
H44B H 0.3483 0.3701 0.0129 0.061 Uiso 1 1 calc R . .
H44C H 0.3693 0.3532 0.0668 0.061 Uiso 1 1 calc R . .
C45 C 0.5964(5) 0.3601(5) 0.2559(7) 0.033(3) Uani 1 1 d DU . .
C46 C 0.6503(5) 0.3942(5) 0.1860(7) 0.039(3) Uani 1 1 d DU . .
H46 H 0.6782 0.4033 0.1611 0.047 Uiso 1 1 calc R . .
C47 C 0.6135(5) 0.4055(6) 0.1763(8) 0.052(4) Uani 1 1 d DU . .
H47 H 0.6118 0.4246 0.1448 0.063 Uiso 1 1 calc R . .
C48 C 0.5786(6) 0.3361(5) 0.3070(11) 0.047(5) Uani 1 1 d . . .
H48 H 0.5497 0.3336 0.3250 0.057 Uiso 1 1 calc R . .
C49 C 0.5865(7) 0.2806(6) 0.3794(9) 0.066(5) Uani 1 1 d DU . .
H49 H 0.6173 0.2859 0.4003 0.080 Uiso 1 1 calc R . .
C50 C 0.5584(8) 0.2252(6) 0.3669(8) 0.073(4) Uani 1 1 d DU . .
C51 C 0.5683(8) 0.1943(6) 0.4036(10) 0.076(5) Uani 1 1 d DU . .
H51 H 0.5876 0.2070 0.4381 0.091 Uiso 1 1 calc R . .
C52 C 0.5475(9) 0.1417(6) 0.3859(11) 0.086(5) Uani 1 1 d DU . .
H52 H 0.5561 0.1204 0.4065 0.103 Uiso 1 1 calc R . .
C53 C 0.5151(9) 0.1238(7) 0.3389(10) 0.080(5) Uani 1 1 d DU . .
H53 H 0.4959 0.0886 0.3330 0.096 Uiso 1 1 calc R . .
C54 C 0.5094(8) 0.1551(6) 0.2997(10) 0.078(5) Uani 1 1 d DU . .
H54 H 0.4899 0.1420 0.2653 0.093 Uiso 1 1 calc R . .
C55 C 0.5344(7) 0.2092(5) 0.3132(9) 0.063(4) Uani 1 1 d DU . .
H55 H 0.5342 0.2324 0.2861 0.076 Uiso 1 1 calc R . .
C56 C 0.5544(10) 0.2842(9) 0.4276(14) 0.088(7) Uani 1 1 d DU . .
H56A H 0.5688 0.3192 0.4398 0.132 Uiso 1 1 calc R . .
H56B H 0.5534 0.2639 0.4609 0.132 Uiso 1 1 calc R . .
H56C H 0.5203 0.2718 0.4130 0.132 Uiso 1 1 calc R . .
Fe1 Fe 0.47902(7) 0.31892(7) -0.05117(15) 0.0349(6) Uani 1 1 d . . .
Fe2 Fe 0.6667 0.3333 0.2830(2) 0.0440(12) Uani 1 3 d S . .
N3 N 0.4843(4) 0.3660(5) -0.1179(9) 0.047(4) Uani 1 1 d . . .
N6 N 0.8293(4) 0.5728(4) -0.0914(7) 0.035(3) Uani 1 1 d . . .
N7 N 0.4622(5) 0.2604(4) 0.1071(6) 0.040(3) Uani 1 1 d DU . .
N8 N 0.4813(4) 0.2831(4) 0.0162(6) 0.040(3) Uani 1 1 d DU . .
N9 N 0.4328(4) 0.3290(4) 0.0022(6) 0.028(3) Uani 1 1 d . . .
N10 N 0.5793(4) 0.3840(4) 0.2207(7) 0.043(3) Uani 1 1 d DU . .
N11 N 0.6412(4) 0.3676(4) 0.2370(6) 0.033(3) Uani 1 1 d DU . .
N12 N 0.6056(5) 0.3147(5) 0.3319(8) 0.044(4) Uani 1 1 d . . .
Cl1 Cl 0.0000 0.0000 0.7005(4) 0.0390(16) Uani 1 3 d SDU . .
O1 O 0.0000 0.0000 0.6349(8) 0.061(5) Uiso 1 3 d SDU . .
O2 O 0.0124(8) 0.0499(4) 0.7196(9) 0.131(6) Uiso 1 1 d DU . .
Cl2 Cl 0.6667 0.3333 0.7094(4) 0.0506(19) Uani 1 3 d SDU . .
O3 O 0.6667 0.3333 0.6445(9) 0.077(10) Uiso 0.140(10) 1 d PDU A 1
O4 O 0.6163(5) 0.2969(9) 0.7297(11) 0.076(8) Uiso 0.42(3) 1 d PDU A 1
O3' O 0.6667 0.3333 0.7746(8) 0.072(9) Uiso 0.193(10) 1 d PDU A 2
O4' O 0.6198(4) 0.2906(5) 0.6898(9) 0.058(6) Uiso 0.58(3) 1 d PDU A 2
Cl3 Cl 0.3394(2) 0.30564(18) 0.2023(3) 0.0739(17) Uani 1 1 d DU . .
O5 O 0.3586(6) 0.2846(6) 0.2464(8) 0.113(6) Uiso 1 1 d DU . .
O6 O 0.3366(6) 0.2813(6) 0.1454(7) 0.101(5) Uiso 1 1 d DU . .
O7 O 0.2879(5) 0.2917(6) 0.2198(9) 0.102(5) Uiso 1 1 d DU . .
O8 O 0.3719(6) 0.3586(5) 0.1963(11) 0.137(7) Uiso 1 1 d DU . .
Cl4 Cl 0.4453(2) 0.1007(2) 0.1435(5) 0.101(2) Uani 1 1 d DU . .
O9 O 0.4747(6) 0.0825(7) 0.1730(10) 0.119(6) Uiso 1 1 d DU . .
O10 O 0.4750(8) 0.1317(8) 0.0922(9) 0.154(7) Uiso 1 1 d DU . .
O11 O 0.3961(6) 0.0647(7) 0.1294(13) 0.184(9) Uiso 1 1 d DU . .
O12 O 0.4453(9) 0.1407(8) 0.1843(11) 0.174(8) Uiso 1 1 d DU . .

loop_
_atom_site_aniso_label
_atom_site_aniso_U_11
_atom_site_aniso_U_22
_atom_site_aniso_U_33
_atom_site_aniso_U_23
_atom_site_aniso_U_13
_atom_site_aniso_U_12
C1 0.055(6) 0.049(6) 0.052(9) 0.010(6) 0.007(7) 0.007(6)
C2 0.044(6) 0.044(6) 0.056(9) 0.015(6) 0.004(6) 0.007(5)
C3 0.042(6) 0.059(7) 0.061(10) 0.007(7) 0.002(7) 0.003(6)
C4 0.038(6) 0.047(6) 0.057(9) 0.005(6) 0.000(6) 0.009(5)
N1 0.042(5) 0.040(5) 0.046(7) 0.005(5) 0.002(5) 0.013(4)
C5 0.019(5) 0.034(5) 0.031(7) 0.005(5) -0.010(5) 0.009(4)
N2 0.025(5) 0.041(5) 0.040(7) 0.008(5) 0.000(4) 0.018(4)
C6 0.038(6) 0.055(6) 0.051(9) 0.009(6) 0.001(6) 0.016(5)
C7 0.044(6) 0.053(6) 0.057(9) 0.006(6) 0.009(6) 0.016(5)
C8 0.036(7) 0.027(7) 0.039(13) 0.002(7) 0.009(7) 0.013(6)
C9 0.050(6) 0.051(7) 0.036(9) -0.010(6) -0.003(6) 0.034(5)
C10 0.051(6) 0.058(6) 0.037(8) -0.005(6) -0.004(5) 0.031(5)
C11 0.050(6) 0.056(7) 0.037(9) 0.004(6) -0.006(6) 0.034(5)
C12 0.064(7) 0.082(8) 0.045(10) 0.008(7) 0.002(7) 0.035(6)
C13 0.066(7) 0.084(8) 0.049(10) 0.004(7) 0.001(7) 0.048(6)
C14 0.081(7) 0.088(8) 0.047(10) 0.002(7) -0.014(7) 0.033(7)
C15 0.061(7) 0.071(7) 0.039(9) 0.001(7) -0.011(6) 0.033(6)
C16 0.069(9) 0.061(9) 0.030(13) -0.003(8) -0.009(8) 0.036(8)
N5 0.034(5) 0.032(5) 0.043(8) 0.010(5) 0.005(5) 0.014(4)
C17 0.029(5) 0.041(6) 0.039(8) 0.004(6) 0.007(5) 0.008(5)
N4 0.033(5) 0.054(5) 0.047(7) -0.004(5) 0.013(5) 0.007(4)
C19 0.040(6) 0.048(6) 0.046(8) -0.001(6) 0.017(6) 0.011(5)
C18 0.036(5) 0.032(5) 0.045(8) 0.004(5) 0.021(5) 0.016(4)
C20 0.039(9) 0.075(12) 0.039(17) 0.016(10) 0.017(9) 0.028(8)
C21 0.081(8) 0.059(7) 0.081(13) -0.004(8) -0.036(8) 0.052(7)
C22 0.082(7) 0.063(6) 0.080(11) -0.003(6) -0.035(7) 0.060(6)
C23 0.087(8) 0.074(8) 0.080(12) -0.001(7) -0.025(8) 0.058(7)
C24 0.094(8) 0.082(8) 0.084(13) -0.003(8) -0.017(8) 0.063(7)
C25 0.106(9) 0.077(8) 0.088(13) -0.005(8) -0.002(9) 0.067(7)
C26 0.109(9) 0.080(8) 0.089(13) -0.004(8) -0.002(9) 0.062(7)
C27 0.100(8) 0.070(7) 0.086(12) -0.007(7) -0.019(8) 0.060(7)
C28 0.063(9) 0.061(9) 0.087(17) 0.003(10) -0.008(10) 0.043(8)
C29 0.062(11) 0.062(11) 0.06(2) 0.004(10) 0.001(10) 0.035(9)
C30 0.049(9) 0.057(10) 0.042(16) -0.002(9) 0.006(8) 0.028(8)
C31 0.042(8) 0.055(10) 0.054(17) 0.016(9) 0.016(9) 0.026(8)
C32 0.085(14) 0.058(11) 0.08(2) 0.010(11) 0.022(13) 0.044(11)
C33 0.040(6) 0.035(5) 0.024(8) 0.014(5) 0.006(5) 0.011(5)
C34 0.057(6) 0.045(6) 0.028(8) 0.001(6) 0.006(6) 0.020(5)
C35 0.063(7) 0.042(6) 0.039(9) -0.001(6) 0.002(6) 0.020(5)
C36 0.038(8) 0.044(8) 0.014(12) 0.002(7) 0.009(7) 0.015(6)
C37 0.042(8) 0.022(7) 0.024(12) -0.001(6) -0.005(7) 0.001(6)
C38 0.020(6) 0.029(7) 0.046(14) -0.002(7) 0.001(7) 0.005(5)
C39 0.021(6) 0.024(6) 0.056(15) 0.004(7) 0.006(7) 0.005(5)
C40 0.079(12) 0.051(9) 0.031(15) -0.005(8) -0.010(9) 0.044(9)
C41 0.054(10) 0.034(8) 0.034(16) 0.009(8) 0.006(9) 0.003(7)
C42 0.079(12) 0.052(9) 0.012(14) 0.011(8) -0.001(9) 0.030(9)
C43 0.052(9) 0.038(8) 0.048(15) 0.011(8) 0.011(8) 0.034(7)
C44 0.049(9) 0.025(7) 0.035(14) 0.008(7) 0.010(8) 0.010(6)
C45 0.041(5) 0.033(5) 0.030(8) -0.007(5) -0.001(5) 0.022(4)
C46 0.040(6) 0.049(6) 0.027(8) -0.003(5) 0.008(5) 0.021(5)
C47 0.056(6) 0.048(6) 0.033(9) -0.002(6) -0.001(6) 0.011(6)
C48 0.047(9) 0.041(8) 0.066(18) 0.005(9) 0.010(9) 0.032(7)
C49 0.089(9) 0.066(8) 0.061(12) 0.001(8) 0.014(8) 0.052(7)
C50 0.086(7) 0.067(7) 0.061(10) -0.002(7) 0.012(7) 0.034(6)
C51 0.085(8) 0.068(7) 0.068(11) 0.000(7) 0.009(8) 0.032(7)
C52 0.097(9) 0.069(8) 0.070(12) -0.006(8) 0.003(8) 0.025(7)
C53 0.090(9) 0.070(8) 0.069(12) 0.000(8) 0.004(8) 0.032(7)
C54 0.088(8) 0.069(8) 0.063(12) 0.002(7) 0.008(8) 0.029(7)
C55 0.071(8) 0.062(7) 0.058(11) 0.010(7) 0.003(7) 0.034(6)
C56 0.102(13) 0.097(13) 0.057(18) 0.013(12) 0.037(12) 0.044(11)
Fe1 0.0281(10) 0.0390(11) 0.0341(17) 0.0022(11) -0.0002(10) 0.0141(9)
Fe2 0.0500(15) 0.0500(15) 0.032(4) 0.000 0.000 0.0250(7)
N3 0.023(6) 0.060(8) 0.046(14) -0.027(8) -0.011(6) 0.013(6)
N6 0.037(6) 0.041(7) 0.018(10) -0.002(6) -0.003(6) 0.015(5)
N7 0.054(6) 0.032(5) 0.034(8) 0.002(5) 0.004(5) 0.021(4)
N8 0.043(5) 0.044(5) 0.028(8) 0.009(5) 0.022(5) 0.017(4)
N9 0.032(6) 0.038(6) 0.013(10) -0.004(5) -0.005(5) 0.017(5)
N10 0.046(5) 0.040(5) 0.031(8) -0.007(5) -0.001(5) 0.012(4)
N11 0.042(5) 0.037(5) 0.029(7) -0.009(4) 0.000(5) 0.027(4)
N12 0.044(7) 0.050(7) 0.041(13) 0.002(7) -0.001(7) 0.027(6)
Cl1 0.040(2) 0.040(2) 0.036(5) 0.000 0.000 0.0202(10)
Cl2 0.051(2) 0.051(2) 0.049(6) 0.000 0.000 0.0257(11)
Cl3 0.082(3) 0.062(3) 0.076(5) -0.018(3) 0.001(3) 0.034(2)
Cl4 0.083(3) 0.074(3) 0.143(7) 0.012(4) 0.044(4) 0.036(3)

loop_
_atom_type_symbol
_atom_type_description
_atom_type_scat_dispersion_real
_atom_type_scat_dispersion_imag
_atom_type_scat_source
C C 0.0033 0.0016 'International Tables Vol C Tables 4.2.6.8 and 6.1.1.4'
H H 0.0000 0.0000 'International Tables Vol C Tables 4.2.6.8 and 6.1.1.4'
N N 0.0061 0.0033 'International Tables Vol C Tables 4.2.6.8 and 6.1.1.4'
O O 0.0106 0.0060 'International Tables Vol C Tables 4.2.6.8 and 6.1.1.4'
Cl Cl 0.1484 0.1585 'International Tables Vol C Tables 4.2.6.8 and 6.1.1.4'
Fe Fe 0.3463 0.8444 'International Tables Vol C Tables 4.2.6.8 and 6.1.1.4'

loop_
_geom_angle_atom_site_label_1
_geom_angle_atom_site_label_2
_geom_angle_atom_site_label_3
_geom_angle
_geom_angle_site_symmetry_1
_geom_angle_site_symmetry_3
N1 C1 C2 113.7(15) . .
N1 C1 H1A 108.8 . .
C2 C1 H1A 108.8 . .
N1 C1 H1B 108.8 . .
C2 C1 H1B 108.8 . .
H1A C1 H1B 107.7 . .
C1 C2 C3 115.4(14) . .
C1 C2 H2A 108.4 . .
C3 C2 H2A 108.4 . .
C1 C2 H2B 108.4 . .
C3 C2 H2B 108.4 . .
H2A C2 H2B 107.5 . .
C4 C3 C2 111.9(14) . .
C4 C3 H3A 109.2 . .
C2 C3 H3A 109.2 . .
C4 C3 H3B 109.2 . .
C2 C3 H3B 109.2 . .
H3A C3 H3B 107.9 . .
N4 C4 C3 111.8(18) . .
N4 C4 H4A 109.3 . .
C3 C4 H4A 109.3 . .
N4 C4 H4B 109.3 . .
C3 C4 H4B 109.3 . .
H4A C4 H4B 107.9 . .
C7 N1 C5 103.1(10) . .
C7 N1 C1 128.8(14) . .
C5 N1 C1 124.8(15) . .
N2 C5 N1 112.5(11) . .
N2 C5 C8 117.9(10) . .
N1 C5 C8 129.5(11) . .
C5 N2 C6 105.8(10) . .
C5 N2 Fe1 115.4(9) . .
C6 N2 Fe1 138.3(9) . .
C7 C6 N2 106.2(12) . .
C7 C6 H6 126.9 . .
N2 C6 H6 126.9 . .
N1 C7 C6 111.1(13) . .
N1 C7 H7 124.4 . .
C6 C7 H7 124.4 . .
N3 C8 C5 113.2(15) . .
N3 C8 H8 123.4 . .
C5 C8 H8 123.4 . .
N3 C9 C10 107.4(12) . .
N3 C9 C16 111.8(14) . .
C10 C9 C16 111.0(16) . .
N3 C9 H9 108.9 . .
C10 C9 H9 108.9 . .
C16 C9 H9 108.9 . .
C15 C10 C11 124.3(13) . .
C15 C10 C9 114.8(12) . .
C11 C10 C9 120.6(13) . .
C10 C11 C12 116.9(12) . .
C10 C11 H11 121.5 . .
C12 C11 H11 121.5 . .
C13 C12 C11 118.2(13) . .
C13 C12 H12 120.9 . .
C11 C12 H12 120.9 . .
C14 C13 C12 122.0(14) . .
C14 C13 H13 119.0 . .
C12 C13 H13 119.0 . .
C13 C14 C15 119.0(14) . .
C13 C14 H14 120.5 . .
C15 C14 H14 120.5 . .
C10 C15 C14 117.6(13) . .
C10 C15 H15 121.2 . .
C14 C15 H15 121.2 . .
C9 C16 H16A 109.5 . .
C9 C16 H16B 109.5 . .
H16A C16 H16B 109.5 . .
C9 C16 H16C 109.5 . .
H16A C16 H16C 109.5 . .
H16B C16 H16C 109.5 . .
C17 N5 C18 106.7(11) . .
C17 N5 Fe1 111.4(8) . 3_665
C18 N5 Fe1 140.7(9) . 3_665
N5 C17 C20 120.2(14) . .
N5 C17 N4 110.4(11) . .
C20 C17 N4 128.3(14) . .
C19 N4 C17 105.3(12) . .
C19 N4 C4 125.6(12) . .
C17 N4 C4 128.7(12) . .
N4 C19 C18 109.3(12) . .
N4 C19 H19 125.3 . .
C18 C19 H19 125.3 . .
C19 C18 N5 106.4(11) . .
C19 C18 H18 126.8 . .
N5 C18 H18 126.8 . .
N6 C20 C17 111.5(17) . .
N6 C20 H20 124.3 . .
C17 C20 H20 124.3 . .
C22 C21 C28 113.0(15) . .
C22 C21 N6 108.9(13) . .
C28 C21 N6 109.1(14) . .
C22 C21 H21 108.6 . .
C28 C21 H21 108.6 . .
N6 C21 H21 108.6 . .
C27 C22 C23 122.6(15) . .
C27 C22 C21 119.2(12) . .
C23 C22 C21 118.0(12) . .
C22 C23 C24 116.5(14) . .
C22 C23 H23 121.8 . .
C24 C23 H23 121.8 . .
C25 C24 C23 120.7(15) . .
C25 C24 H24 119.6 . .
C23 C24 H24 119.6 . .
C24 C25 C26 121.4(18) . .
C24 C25 H25 119.3 . .
C26 C25 H25 119.3 . .
C25 C26 C27 115.7(14) . .
C25 C26 H26 122.2 . .
C27 C26 H26 122.2 . .
C22 C27 C26 119.5(14) . .
C22 C27 H27 120.2 . .
C26 C27 H27 120.2 . .
C21 C28 H28A 109.5 . .
C21 C28 H28B 109.5 . .
H28A C28 H28B 109.5 . .
C21 C28 H28C 109.5 . .
H28A C28 H28C 109.5 . .
H28B C28 H28C 109.5 . .
N7 C29 C30 117.5(17) . .
N7 C29 H29A 107.9 . .
C30 C29 H29A 107.9 . .
N7 C29 H29B 107.9 . .
C30 C29 H29B 107.9 . .
H29A C29 H29B 107.2 . .
C31 C30 C29 113.5(19) . .
C31 C30 H30A 108.9 . .
C29 C30 H30A 108.9 . .
C31 C30 H30B 108.9 . .
C29 C30 H30B 108.9 . .
H30A C30 H30B 107.7 . .
C32 C31 C30 111.0(19) . .
C32 C31 H31A 109.4 . .
C30 C31 H31A 109.4 . .
C32 C31 H31B 109.4 . .
C30 C31 H31B 109.4 . .
H31A C31 H31B 108.0 . .
C31 C32 N10 107.0(17) . .
C31 C32 H32A 110.3 . .
N10 C32 H32A 110.3 . .
C31 C32 H32B 110.3 . .
N10 C32 H32B 110.3 . .
H32A C32 H32B 108.6 . .
N8 C33 N7 109.3(11) . .
N8 C33 C36 113.6(13) . .
N7 C33 C36 136.9(14) . .
C35 C34 N8 102.1(11) . .
C35 C34 H34 128.9 . .
N8 C34 H34 128.9 . .
N7 C35 C34 112.3(13) . .
N7 C35 H35 123.8 . .
C34 C35 H35 123.8 . .
N9 C36 C33 118.0(14) . .
N9 C36 H36 121.0 . .
C33 C36 H36 121.0 . .
N9 C37 C38 111.8(12) . .
N9 C37 C44 111.6(12) . .
C38 C37 C44 109.8(13) . .
N9 C37 H37 107.8 . .
C38 C37 H37 107.8 . .
C44 C37 H37 107.8 . .
C43 C38 C39 118.9(14) . .
C43 C38 C37 118.7(17) . .
C39 C38 C37 122.5(15) . .
C38 C39 C40 121.0(16) . .
C38 C39 H39 119.5 . .
C40 C39 H39 119.5 . .
C41 C40 C39 116.6(18) . .
C41 C40 H40 121.7 . .
C39 C40 H40 121.7 . .
C42 C41 C40 124.8(16) . .
C42 C41 H41 117.6 . .
C40 C41 H41 117.6 . .
C41 C42 C43 117.0(17) . .
C41 C42 H42 121.5 . .
C43 C42 H42 121.5 . .
C38 C43 C42 121.6(18) . .
C38 C43 H43 119.2 . .
C42 C43 H43 119.2 . .
C37 C44 H44A 109.5 . .
C37 C44 H44B 109.5 . .
H44A C44 H44B 109.5 . .
C37 C44 H44C 109.5 . .
H44A C44 H44C 109.5 . .
H44B C44 H44C 109.5 . .
C48 C45 N11 118.4(12) . .
C48 C45 N10 130.4(12) . .
N11 C45 N10 110.8(12) . .
C47 C46 N11 110.1(11) . .
C47 C46 H46 125.0 . .
N11 C46 H46 125.0 . .
C46 C47 N10 107.0(13) . .
C46 C47 H47 126.5 . .
N10 C47 H47 126.5 . .
C45 C48 N12 115.7(14) . .
C45 C48 H48 122.2 . .
N12 C48 H48 122.2 . .
N12 C49 C50 118.9(15) . .
N12 C49 C56 123.1(16) . .
C50 C49 C56 101.1(17) . .
N12 C49 H49 103.8 . .
C50 C49 H49 103.8 . .
C56 C49 H49 103.8 . .
C55 C50 C51 122.8(14) . .
C55 C50 C49 118.2(12) . .
C51 C50 C49 117.1(12) . .
C50 C51 C52 117.1(14) . .
C50 C51 H51 121.4 . .
C52 C51 H51 121.4 . .
C53 C52 C51 119.0(15) . .
C53 C52 H52 120.5 . .
C51 C52 H52 120.5 . .
C52 C53 C54 122.9(16) . .
C52 C53 H53 118.6 . .
C54 C53 H53 118.6 . .
C53 C54 C55 118.0(14) . .
C53 C54 H54 121.0 . .
C55 C54 H54 121.0 . .
C50 C55 C54 118.1(13) . .
C50 C55 H55 121.0 . .
C54 C55 H55 121.0 . .
C49 C56 H56A 109.5 . .
C49 C56 H56B 109.5 . .
H56A C56 H56B 109.5 . .
C49 C56 H56C 109.5 . .
H56A C56 H56C 109.5 . .
H56B C56 H56C 109.5 . .
N2 Fe1 N8 91.3(5) . .
N2 Fe1 N5 90.7(5) . 2_655
N8 Fe1 N5 90.0(6) . 2_655
N2 Fe1 N6 168.9(6) . 2_655
N8 Fe1 N6 93.4(6) . 2_655
N5 Fe1 N6 79.3(5) 2_655 2_655
N2 Fe1 N9 92.6(5) . .
N8 Fe1 N9 80.3(5) . .
N5 Fe1 N9 169.9(6) 2_655 .
N6 Fe1 N9 98.1(5) 2_655 .
N2 Fe1 N3 80.8(5) . .
N8 Fe1 N3 172.1(6) . .
N5 Fe1 N3 91.1(6) 2_655 .
N6 Fe1 N3 94.6(6) 2_655 .
N9 Fe1 N3 98.9(5) . .
N11 Fe2 N11 92.5(5) 3_665 2_655
N11 Fe2 N11 92.5(5) 3_665 .
N11 Fe2 N11 92.5(5) 2_655 .
N11 Fe2 N12 173.5(5) 3_665 .
N11 Fe2 N12 92.6(6) 2_655 .
N11 Fe2 N12 83.2(5) . .
N11 Fe2 N12 92.6(6) 3_665 2_655
N11 Fe2 N12 83.2(5) 2_655 2_655
N11 Fe2 N12 173.5(5) . 2_655
N12 Fe2 N12 92.0(7) . 2_655
N11 Fe2 N12 83.2(5) 3_665 3_665
N11 Fe2 N12 173.5(5) 2_655 3_665
N11 Fe2 N12 92.6(6) . 3_665
N12 Fe2 N12 92.0(7) . 3_665
N12 Fe2 N12 92.0(7) 2_655 3_665
C8 N3 C9 125.2(18) . .
C8 N3 Fe1 112.4(14) . .
C9 N3 Fe1 122.3(10) . .
C20 N6 C21 120.7(14) . .
C20 N6 Fe1 117.0(12) . 3_665
C21 N6 Fe1 122.3(10) . 3_665
C35 N7 C29 129.4(15) . .
C35 N7 C33 105.3(12) . .
C29 N7 C33 125.1(14) . .
C33 N8 C34 110.1(12) . .
C33 N8 Fe1 114.8(9) . .
C34 N8 Fe1 134.9(9) . .
C36 N9 C37 122.6(15) . .
C36 N9 Fe1 113.3(10) . .
C37 N9 Fe1 123.6(11) . .
C45 N10 C47 106.6(11) . .
C45 N10 C32 124.9(15) . .
C47 N10 C32 128.4(15) . .
C45 N11 C46 105.2(10) . .
C45 N11 Fe2 113.1(9) . .
C46 N11 Fe2 141.2(9) . .
C48 N12 C49 122.2(14) . .
C48 N12 Fe2 109.0(13) . .
C49 N12 Fe2 128.3(11) . .
O2 Cl1 O2 111.4(8) . 2
O2 Cl1 O2 111.4(8) . 3
O2 Cl1 O2 111.4(8) 2 3
O2 Cl1 O1 107.5(8) . .
O2 Cl1 O1 107.5(8) 2 .
O2 Cl1 O1 107.5(8) 3 .
O4' Cl2 O4' 110.9(8) 3_665 2_655
O4' Cl2 O4' 110.9(8) 3_665 .
O4' Cl2 O4' 110.9(8) 2_655 .
O4' Cl2 O4 133.6(17) 3_665 2_655
O4' Cl2 O4 38.1(12) 2_655 2_655
O4' Cl2 O4 113.1(17) . 2_655
O4' Cl2 O4 113.1(17) 3_665 .
O4' Cl2 O4 133.6(17) 2_655 .
O4' Cl2 O4 38.1(12) . .
O4 Cl2 O4 110.4(9) 2_655 .
O4' Cl2 O4 38.1(12) 3_665 3_665
O4' Cl2 O4 113.1(17) 2_655 3_665
O4' Cl2 O4 133.6(17) . 3_665
O4 Cl2 O4 110.4(9) 2_655 3_665
O4 Cl2 O4 110.4(9) . 3_665
O4' Cl2 O3 72.0(8) 3_665 .
O4' Cl2 O3 72.0(8) 2_655 .
O4' Cl2 O3 72.0(8) . .
O4 Cl2 O3 108.5(9) 2_655 .
O4 Cl2 O3 108.5(9) . .
O4 Cl2 O3 108.5(9) 3_665 .
O4' Cl2 O3' 108.0(8) 3_665 .
O4' Cl2 O3' 108.0(8) 2_655 .
O4' Cl2 O3' 108.0(8) . .
O4 Cl2 O3' 71.5(9) 2_655 .
O4 Cl2 O3' 71.5(9) . .
O4 Cl2 O3' 71.5(9) 3_665 .
O8 Cl3 O5 111.2(10) . .
O8 Cl3 O7 113.2(9) . .
O5 Cl3 O7 107.2(10) . .
O8 Cl3 O6 108.7(10) . .
O5 Cl3 O6 108.5(8) . .
O7 Cl3 O6 108.0(9) . .
O11 Cl4 O9 116.1(10) . .
O11 Cl4 O10 113.5(13) . .
O9 Cl4 O10 108.2(9) . .
O11 Cl4 O12 109.9(10) . .
O9 Cl4 O12 105.9(11) . .
O10 Cl4 O12 102.1(9) . .

loop_
_geom_bond_atom_site_label_1
_geom_bond_atom_site_label_2
_geom_bond_distance
_geom_bond_site_symmetry_2
C1 N1 1.50(2) .
C1 C2 1.515(17) .
C1 H1A 0.9900 .
C1 H1B 0.9900 .
C2 C3 1.569(18) .
C2 H2A 0.9900 .
C2 H2B 0.9900 .
C3 C4 1.528(17) .
C3 H3A 0.9900 .
C3 H3B 0.9900 .
C4 N4 1.45(2) .
C4 H4A 0.9900 .
C4 H4B 0.9900 .
N1 C7 1.345(17) .
N1 C5 1.385(14) .
C5 N2 1.313(14) .
C5 C8 1.44(2) .
N2 C6 1.399(15) .
N2 Fe1 1.905(11) .
C6 C7 1.364(16) .
C6 H6 0.9500 .
C7 H7 0.9500 .
C8 N3 1.319(18) .
C8 H8 0.9500 .
C9 N3 1.46(2) .
C9 C10 1.516(16) .
C9 C16 1.541(16) .
C9 H9 1.0000 .
C10 C15 1.383(14) .
C10 C11 1.400(13) .
C11 C12 1.460(18) .
C11 H11 0.9500 .
C12 C13 1.396(15) .
C12 H12 0.9500 .
C13 C14 1.390(14) .
C13 H13 0.9500 .
C14 C15 1.445(19) .
C14 H14 0.9500 .
C15 H15 0.9500 .
C16 H16A 0.9800 .
C16 H16B 0.9800 .
C16 H16C 0.9800 .
N5 C17 1.323(15) .
N5 C18 1.401(14) .
N5 Fe1 1.951(11) 3_665
C17 C20 1.39(2) .
C17 N4 1.397(15) .
N4 C19 1.360(16) .
C19 C18 1.369(17) .
C19 H19 0.9500 .
C18 H18 0.9500 .
C20 N6 1.26(3) .
C20 H20 0.9500 .
C21 C22 1.479(16) .
C21 C28 1.501(17) .
C21 N6 1.56(2) .
C21 H21 1.0000 .
C22 C27 1.385(14) .
C22 C23 1.410(14) .
C23 C24 1.453(19) .
C23 H23 0.9500 .
C24 C25 1.393(15) .
C24 H24 0.9500 .
C25 C26 1.393(16) .
C25 H25 0.9500 .
C26 C27 1.480(19) .
C26 H26 0.9500 .
C27 H27 0.9500 .
C28 H28A 0.9800 .
C28 H28B 0.9800 .
C28 H28C 0.9800 .
C29 N7 1.35(3) .
C29 C30 1.55(3) .
C29 H29A 0.9900 .
C29 H29B 0.9900 .
C30 C31 1.53(2) .
C30 H30A 0.9900 .
C30 H30B 0.9900 .
C31 C32 1.48(3) .
C31 H31A 0.9900 .
C31 H31B 0.9900 .
C32 N10 1.55(2) .
C32 H32A 0.9900 .
C32 H32B 0.9900 .
C33 N8 1.316(15) .
C33 N7 1.363(15) .
C33 C36 1.44(2) .
C34 C35 1.366(18) .
C34 N8 1.407(15) .
C34 H34 0.9500 .
C35 N7 1.342(16) .
C35 H35 0.9500 .
C36 N9 1.21(2) .
C36 H36 0.9500 .
C37 N9 1.511(19) .
C37 C38 1.527(18) .
C37 C44 1.63(2) .
C37 H37 1.0000 .
C38 C43 1.34(2) .
C38 C39 1.36(3) .
C39 C40 1.46(2) .
C39 H39 0.9500 .
C40 C41 1.36(3) .
C40 H40 0.9500 .
C41 C42 1.30(3) .
C41 H41 0.9500 .
C42 C43 1.47(2) .
C42 H42 0.9500 .
C43 H43 0.9500 .
C44 H44A 0.9800 .
C44 H44B 0.9800 .
C44 H44C 0.9800 .
C45 C48 1.35(3) .
C45 N11 1.351(14) .
C45 N10 1.366(15) .
C46 C47 1.361(16) .
C46 N11 1.374(15) .
C46 H46 0.9500 .
C47 N10 1.376(16) .
C47 H47 0.9500 .
C48 N12 1.42(2) .
C48 H48 0.9500 .
C49 N12 1.42(3) .
C49 C50 1.507(15) .
C49 C56 1.524(18) .
C49 H49 1.0000 .
C50 C55 1.393(15) .
C50 C51 1.413(15) .
C51 C52 1.471(18) .
C51 H51 0.9500 .
C52 C53 1.383(15) .
C52 H52 0.9500 .
C53 C54 1.392(15) .
C53 H53 0.9500 .
C54 C55 1.479(18) .
C54 H54 0.9500 .
C55 H55 0.9500 .
C56 H56A 0.9800 .
C56 H56B 0.9800 .
C56 H56C 0.9800 .
Fe1 N8 1.921(13) .
Fe1 N5 1.951(11) 2_655
Fe1 N6 2.009(14) 2_655
Fe1 N9 2.017(13) .
Fe1 N3 2.06(2) .
Fe2 N11 1.917(12) 3_665
Fe2 N11 1.917(12) 2_655
Fe2 N11 1.917(12) .
Fe2 N12 2.013(15) .
Fe2 N12 2.013(15) 2_655
Fe2 N12 2.013(15) 3_665
N6 Fe1 2.009(14) 3_665
Cl1 O2 1.453(10) .
Cl1 O2 1.453(10) 2
Cl1 O2 1.453(10) 3
Cl1 O1 1.505(16) .
Cl2 O4' 1.457(10) 3_665
Cl2 O4' 1.457(10) 2_655
Cl2 O4' 1.457(10) .
Cl2 O4 1.463(10) 2_655
Cl2 O4 1.463(10) .
Cl2 O4 1.463(10) 3_665
Cl2 O3 1.490(19) .
Cl2 O3' 1.495(18) .
Cl3 O8 1.434(12) .
Cl3 O5 1.476(13) .
Cl3 O7 1.477(12) .
Cl3 O6 1.487(14) .
Cl4 O11 1.398(13) .
Cl4 O9 1.451(13) .
Cl4 O10 1.504(15) .
Cl4 O12 1.547(15) .

loop_
_platon_squeeze_void_nr
_platon_squeeze_void_average_x
_platon_squeeze_void_average_y
_platon_squeeze_void_average_z
_platon_squeeze_void_volume
_platon_squeeze_void_count_electrons
_platon_squeeze_void_content
1 -0.007 -0.005 0.216 7934 1313 ' '
